data_1523120
loop_
_publ_author_name
'Yatsenko, S.P.'
'Grin', Yu.'
'Gladyshevskii, R.E.'
'Sichevich, O.M.'
'Bel'skii, V.K.'
'Semyannikov, A.A.'
'Yarmolyuk, Ya.P.'

_publ_section_title
;
 Intermetallic compounds in RE (Al, Ga)2 and RE (Cu, Ga)2 alloys
;
_journal_name_full 'Journal of the Less-Common Metals'
_journal_page_first 17
_journal_page_last 22
_journal_volume 115
_journal_year 1986
_chemical_formula_sum 'Ga2 Gd3'
_space_group_IT_number 140
_symmetry_space_group_name_Hall '-I 4 2c'
_symmetry_space_group_name_H-M 'I 4/m c m'
_cell_angle_alpha 90
_cell_angle_beta 90
_cell_angle_gamma 90
_cell_formula_units_Z 16
_cell_length_a 11.666
_cell_length_b 11.666
_cell_length_c 15.061
_cell_volume 2049.735
_citation_journal_id_ASTM JCOMAH
_cod_data_source_file Yatsenko_JCOMAH_1986_140.cif
_cod_data_source_block Ga2Gd3
_cod_database_code 1523120

loop_
_symmetry_equiv_pos_as_xyz
x,y,z
-y,x,z
-x,-y,z
y,-x,z
x,-y,-z+1/2
y,x,-z+1/2
-x,y,-z+1/2
-y,-x,-z+1/2
-x,-y,-z
y,-x,-z
x,y,-z
-y,x,-z
-x,y,z-1/2
-y,-x,z-1/2
x,-y,z-1/2
y,x,z-1/2
x+1/2,y+1/2,z+1/2
-y+1/2,x+1/2,z+1/2
-x+1/2,-y+1/2,z+1/2
y+1/2,-x+1/2,z+1/2
x+1/2,-y+1/2,-z+1
y+1/2,x+1/2,-z+1
-x+1/2,y+1/2,-z+1
-y+1/2,-x+1/2,-z+1
-x+1/2,-y+1/2,-z+1/2
y+1/2,-x+1/2,-z+1/2
x+1/2,y+1/2,-z+1/2
-y+1/2,x+1/2,-z+1/2
-x+1/2,y+1/2,z
-y+1/2,-x+1/2,z
x+1/2,-y+1/2,z
y+1/2,x+1/2,z

loop_
_atom_site_label
_atom_site_type_symbol
_atom_site_fract_x
_atom_site_fract_y
_atom_site_fract_z
_atom_site_occupancy
_atom_site_U_iso_or_equiv
Ga2 Ga 0 0 0 1 0.0
Ga1 Ga 0 0 0.25 1 0.0
Ga3 Ga 0.116 0.616 0 1 0.0
Gd3 Gd 0.2029 0.0666 0.1356 1 0.0
Gd1 Gd 0 0.5 0.849 1 0.0
Gd2 Gd 0.6668 0.1668 0 1 0.0
Ga4 Ga 0.1777 0.6777 0.2987 1 0.0
